data_7029896
loop_
_publ_author_name
'Janes, Trevor'
'Rawson, Jeremy M.'
'Song, Datong'

_publ_section_title
;
 Syntheses and structures of Li, Fe, and Mo derivatives of
 N,N'-bis(2,6-diisopropylphenyl)-o-phenylenediamine.
;
_journal_issue 29
_journal_name_full 'Dalton transactions (Cambridge, England : 2003)'
_journal_page_first 10640
_journal_page_last 10648
_journal_paper_doi 10.1039/c3dt51063h
_journal_volume 42
_journal_year 2013
_chemical_formula_sum 'C42 H62 Li2 N2 O3'
_chemical_formula_weight 656.82
_chemical_name_systematic
;
?
;
_space_group_IT_number 4
_symmetry_cell_setting monoclinic
_symmetry_space_group_name_Hall 'P 2yb'
_symmetry_space_group_name_H-M 'P 1 21 1'
_atom_sites_solution_hydrogens geom
_atom_sites_solution_primary direct
_atom_sites_solution_secondary difmap
_audit_creation_method SHELXL-97
_cell_angle_alpha 90.00
_cell_angle_beta 110.887(2)
_cell_angle_gamma 90.00
_cell_formula_units_Z 2
_cell_length_a 10.9983(4)
_cell_length_b 17.1078(7)
_cell_length_c 11.1127(4)
_cell_measurement_reflns_used 11742
_cell_measurement_temperature 150(2)
_cell_measurement_theta_max 25.00
_cell_measurement_theta_min 3.09
_cell_volume 1953.52(13)
_computing_structure_refinement 'SHELXL-97 (Sheldrick, 2008)'
_computing_structure_solution 'SHELXS-97 (Sheldrick, 2008)'
_diffrn_ambient_temperature 150(2)
_diffrn_measured_fraction_theta_full 0.973
_diffrn_measured_fraction_theta_max 0.973
_diffrn_radiation_monochromator graphite
_diffrn_radiation_source 'fine-focus sealed tube'
_diffrn_radiation_type MoK\a
_diffrn_radiation_wavelength 0.71073
_diffrn_reflns_av_R_equivalents 0.0212
_diffrn_reflns_av_sigmaI/netI 0.0189
_diffrn_reflns_limit_h_max 10
_diffrn_reflns_limit_h_min -13
_diffrn_reflns_limit_k_max 20
_diffrn_reflns_limit_k_min -20
_diffrn_reflns_limit_l_max 12
_diffrn_reflns_limit_l_min -13
_diffrn_reflns_number 11742
_diffrn_reflns_theta_full 25.00
_diffrn_reflns_theta_max 25.00
_diffrn_reflns_theta_min 3.09
_exptl_absorpt_coefficient_mu 0.068
_exptl_absorpt_correction_T_max 0.7471
_exptl_absorpt_correction_T_min 0.6721
_exptl_absorpt_correction_type multi-scan
_exptl_absorpt_process_details SADABS
_exptl_crystal_colour yellow
_exptl_crystal_density_diffrn 1.117
_exptl_crystal_density_method 'not measured'
_exptl_crystal_description block
_exptl_crystal_F_000 716
_exptl_crystal_size_max 0.88
_exptl_crystal_size_mid 0.62
_exptl_crystal_size_min 0.50
_refine_diff_density_max 0.283
_refine_diff_density_min -0.219
_refine_diff_density_rms 0.028
_refine_ls_abs_structure_details 'Flack H D (1983), Acta Cryst. A39, 876-881'
_refine_ls_abs_structure_Flack -1.1(10)
_refine_ls_extinction_method none
_refine_ls_goodness_of_fit_ref 1.027
_refine_ls_hydrogen_treatment constr
_refine_ls_matrix_type full
_refine_ls_number_parameters 442
_refine_ls_number_reflns 3461
_refine_ls_number_restraints 1
_refine_ls_restrained_S_all 1.027
_refine_ls_R_factor_all 0.0310
_refine_ls_R_factor_gt 0.0296
_refine_ls_shift/su_max 0.000
_refine_ls_shift/su_mean 0.000
_refine_ls_structure_factor_coef Fsqd
_refine_ls_weighting_details 'calc w=1/[\s^2^(Fo^2^)+(0.0518P)^2^+0.2752P] where P=(Fo^2^+2Fc^2^)/3'
_refine_ls_weighting_scheme calc
_refine_ls_wR_factor_gt 0.0779
_refine_ls_wR_factor_ref 0.0791
_reflns_number_gt 3341
_reflns_number_total 3461
_reflns_threshold_expression >2sigma(I)
_cod_data_source_file c3dt51063h.txt
_cod_data_source_block tj18_0m
_cod_original_sg_symbol_H-M P2(1)
_cod_database_code 7029896

loop_
_symmetry_equiv_pos_as_xyz
'x, y, z'
'-x, y+1/2, -z'

loop_
_atom_site_label
_atom_site_type_symbol
_atom_site_fract_x
_atom_site_fract_y
_atom_site_fract_z
_atom_site_U_iso_or_equiv
_atom_site_adp_type
_atom_site_occupancy
_atom_site_symmetry_multiplicity
_atom_site_calc_flag
_atom_site_refinement_flags
Li1 Li -0.5865(3) -0.37302(19) -0.6569(3) 0.0239(6) Uani 1 1 d .
Li2 Li -0.7650(3) -0.45931(19) -0.7404(3) 0.0307(7) Uani 1 1 d .
O1 O -0.44979(12) -0.29766(8) -0.60045(14) 0.0298(3) Uani 1 1 d .
O2 O -0.53559(14) -0.47440(8) -0.72253(14) 0.0328(3) Uani 1 1 d .
O3 O -0.83348(14) -0.53838(9) -0.87238(14) 0.0349(3) Uani 1 1 d .
N1 N -0.70084(14) -0.41872(9) -0.55734(14) 0.0182(3) Uani 1 1 d .
N2 N -0.77340(14) -0.34600(9) -0.78270(14) 0.0196(3) Uani 1 1 d .
C1 C -0.5907(2) -0.31537(18) -1.0608(2) 0.0449(6) Uani 1 1 d .
H1A H -0.6102 -0.3701 -1.0868 0.067 Uiso 1 1 calc R
H1B H -0.4962 -0.3080 -1.0245 0.067 Uiso 1 1 calc R
H1C H -0.6279 -0.2814 -1.1360 0.067 Uiso 1 1 calc R
C2 C -0.64953(19) -0.29469(13) -0.95972(19) 0.0289(4) Uani 1 1 d .
H2A H -0.6066 -0.3284 -0.8827 0.035 Uiso 1 1 calc R
C3 C -0.6200(2) -0.20950(16) -0.9172(3) 0.0461(6) Uani 1 1 d .
H3A H -0.6582 -0.1971 -0.8521 0.069 Uiso 1 1 calc R
H3B H -0.6573 -0.1750 -0.9917 0.069 Uiso 1 1 calc R
H3C H -0.5256 -0.2018 -0.8805 0.069 Uiso 1 1 calc R
C4 C -1.1510(3) -0.27652(16) -0.8554(3) 0.0470(6) Uani 1 1 d .
H4A H -1.0996 -0.2283 -0.8346 0.070 Uiso 1 1 calc R
H4B H -1.1897 -0.2862 -0.7898 0.070 Uiso 1 1 calc R
H4C H -1.2203 -0.2711 -0.9399 0.070 Uiso 1 1 calc R
C5 C -1.06279(18) -0.34515(13) -0.85837(19) 0.0299(4) Uani 1 1 d .
H5A H -0.9961 -0.3509 -0.7699 0.036 Uiso 1 1 calc R
C6 C -1.1414(2) -0.42048(15) -0.8905(2) 0.0423(6) Uani 1 1 d .
H6A H -1.0841 -0.4641 -0.8918 0.063 Uiso 1 1 calc R
H6B H -1.2105 -0.4155 -0.9752 0.063 Uiso 1 1 calc R
H6C H -1.1803 -0.4303 -0.8251 0.063 Uiso 1 1 calc R
C7 C -0.85245(17) -0.32528(10) -0.90905(17) 0.0207(4) Uani 1 1 d .
C8 C -0.99083(17) -0.32915(11) -0.95052(18) 0.0247(4) Uani 1 1 d .
C9 C -1.06469(19) -0.32002(13) -1.08081(19) 0.0306(4) Uani 1 1 d .
H9A H -1.1568 -0.3229 -1.1080 0.037 Uiso 1 1 calc R
C10 C -1.0082(2) -0.30687(14) -1.17144(19) 0.0358(5) Uani 1 1 d .
H10A H -1.0605 -0.3023 -1.2600 0.043 Uiso 1 1 calc R
C11 C -0.8744(2) -0.30034(13) -1.13179(19) 0.0302(4) Uani 1 1 d .
H11A H -0.8352 -0.2904 -1.1938 0.036 Uiso 1 1 calc R
C12 C -0.79561(18) -0.30812(11) -1.00201(17) 0.0225(4) Uani 1 1 d .
C13 C -1.0247(3) -0.4412(2) -0.4681(3) 0.0673(9) Uani 1 1 d .
H13A H -0.9847 -0.3921 -0.4275 0.101 Uiso 1 1 calc R
H13B H -1.0375 -0.4756 -0.4030 0.101 Uiso 1 1 calc R
H13C H -1.1090 -0.4302 -0.5354 0.101 Uiso 1 1 calc R
C14 C -0.93601(18) -0.48128(13) -0.5276(2) 0.0330(5) Uani 1 1 d .
H14A H -0.9276 -0.4461 -0.5960 0.040 Uiso 1 1 calc R
C15 C -0.9969(2) -0.55763(16) -0.5913(3) 0.0460(6) Uani 1 1 d .
H15A H -0.9392 -0.5827 -0.6297 0.069 Uiso 1 1 calc R
H15B H -1.0812 -0.5468 -0.6587 0.069 Uiso 1 1 calc R
H15C H -1.0093 -0.5925 -0.5267 0.069 Uiso 1 1 calc R
C16 C -0.4210(2) -0.36152(13) -0.2943(2) 0.0344(5) Uani 1 1 d .
H16A H -0.5000 -0.3299 -0.3311 0.052 Uiso 1 1 calc R
H16B H -0.3482 -0.3353 -0.3087 0.052 Uiso 1 1 calc R
H16C H -0.4011 -0.3679 -0.2016 0.052 Uiso 1 1 calc R
C17 C -0.44257(18) -0.44191(13) -0.35907(19) 0.0270(4) Uani 1 1 d .
H17A H -0.4574 -0.4336 -0.4523 0.032 Uiso 1 1 calc R
C18 C -0.31928(19) -0.49155(15) -0.3020(2) 0.0389(5) Uani 1 1 d .
H18A H -0.3335 -0.5430 -0.3435 0.058 Uiso 1 1 calc R
H18B H -0.2991 -0.4980 -0.2092 0.058 Uiso 1 1 calc R
H18C H -0.2465 -0.4654 -0.3166 0.058 Uiso 1 1 calc R
C19 C -0.68831(17) -0.46303(10) -0.44567(17) 0.0198(4) Uani 1 1 d .
C20 C -0.80031(18) -0.49475(11) -0.42871(19) 0.0252(4) Uani 1 1 d .
C21 C -0.7867(2) -0.54160(13) -0.3223(2) 0.0330(5) Uani 1 1 d .
H21A H -0.8621 -0.5629 -0.3119 0.040 Uiso 1 1 calc R
C22 C -0.6657(2) -0.55775(13) -0.2316(2) 0.0352(5) Uani 1 1 d .
H22A H -0.6581 -0.5898 -0.1594 0.042 Uiso 1 1 calc R
C23 C -0.5562(2) -0.52718(12) -0.24640(19) 0.0312(5) Uani 1 1 d .
H23A H -0.4730 -0.5389 -0.1843 0.037 Uiso 1 1 calc R
C24 C -0.56468(17) -0.47926(11) -0.35095(17) 0.0227(4) Uani 1 1 d .
C25 C -0.74665(15) -0.34258(11) -0.55868(17) 0.0182(4) Uani 1 1 d .
C26 C -0.75888(17) -0.30251(11) -0.45385(17) 0.0228(4) Uani 1 1 d .
H26A H -0.7384 -0.3288 -0.3738 0.027 Uiso 1 1 calc R
C27 C -0.8005(2) -0.22464(12) -0.46384(19) 0.0285(4) Uani 1 1 d .
H27A H -0.8089 -0.1990 -0.3914 0.034 Uiso 1 1 calc R
C28 C -0.82950(19) -0.18502(12) -0.57927(19) 0.0287(4) Uani 1 1 d .
H28A H -0.8552 -0.1317 -0.5859 0.034 Uiso 1 1 calc R
C29 C -0.82046(18) -0.22426(11) -0.68597(18) 0.0237(4) Uani 1 1 d .
H29A H -0.8405 -0.1968 -0.7650 0.028 Uiso 1 1 calc R
C30 C -0.78303(15) -0.30242(10) -0.68025(16) 0.0185(4) Uani 1 1 d .
C31 C -0.3148(2) -0.31479(14) -0.5781(2) 0.0398(5) Uani 1 1 d .
H31A H -0.3058 -0.3389 -0.6555 0.048 Uiso 1 1 calc R
H31B H -0.2793 -0.3514 -0.5048 0.048 Uiso 1 1 calc R
C32 C -0.2442(2) -0.23840(14) -0.5484(3) 0.0397(5) Uani 1 1 d .
H32A H -0.2444 -0.2123 -0.6280 0.048 Uiso 1 1 calc R
H32B H -0.1532 -0.2455 -0.4894 0.048 Uiso 1 1 calc R
C33 C -0.3224(2) -0.19210(13) -0.4846(2) 0.0362(5) Uani 1 1 d .
H33A H -0.3129 -0.1352 -0.4945 0.043 Uiso 1 1 calc R
H33B H -0.2951 -0.2048 -0.3918 0.043 Uiso 1 1 calc R
C34 C -0.4612(2) -0.21868(12) -0.5572(2) 0.0339(5) Uani 1 1 d .
H34A H -0.5126 -0.2184 -0.4999 0.041 Uiso 1 1 calc R
H34B H -0.5040 -0.1840 -0.6315 0.041 Uiso 1 1 calc R
C35 C -0.4916(3) -0.54455(15) -0.6475(2) 0.0437(6) Uani 1 1 d .
H35A H -0.5495 -0.5577 -0.5996 0.052 Uiso 1 1 calc R
H35B H -0.4019 -0.5378 -0.5851 0.052 Uiso 1 1 calc R
C36 C -0.4960(3) -0.60721(15) -0.7428(3) 0.0498(6) Uani 1 1 d .
H36A H -0.5854 -0.6276 -0.7855 0.060 Uiso 1 1 calc R
H36B H -0.4369 -0.6510 -0.7019 0.060 Uiso 1 1 calc R
C37 C -0.4495(3) -0.56269(18) -0.8367(3) 0.0637(9) Uani 1 1 d .
H37A H -0.3533 -0.5619 -0.8069 0.076 Uiso 1 1 calc R
H37B H -0.4841 -0.5864 -0.9236 0.076 Uiso 1 1 calc R
C38 C -0.5032(2) -0.48102(15) -0.8378(2) 0.0404(5) Uani 1 1 d .
H38A H -0.4373 -0.4414 -0.8371 0.049 Uiso 1 1 calc R
H38B H -0.5816 -0.4731 -0.9157 0.049 Uiso 1 1 calc R
C39 C -0.8838(2) -0.61603(14) -0.8712(2) 0.0425(6) Uani 1 1 d .
H39A H -0.8964 -0.6265 -0.7887 0.051 Uiso 1 1 calc R
H39B H -0.8239 -0.6558 -0.8835 0.051 Uiso 1 1 calc R
C40 C -1.0122(2) -0.61693(13) -0.9820(2) 0.0384(5) Uani 1 1 d .
H40A H -1.0835 -0.5981 -0.9547 0.046 Uiso 1 1 calc R
H40B H -1.0335 -0.6701 -1.0184 0.046 Uiso 1 1 calc R
C41 C -0.9893(2) -0.56119(16) -1.0789(2) 0.0472(6) Uani 1 1 d .
H41A H -0.9835 -0.5903 -1.1537 0.057 Uiso 1 1 calc R
H41B H -1.0607 -0.5225 -1.1101 0.057 Uiso 1 1 calc R
C42 C -0.8623(3) -0.52141(15) -1.0059(2) 0.0426(6) Uani 1 1 d .
H42A H -0.7924 -0.5415 -1.0342 0.051 Uiso 1 1 calc R
H42B H -0.8700 -0.4643 -1.0209 0.051 Uiso 1 1 calc R

loop_
_atom_site_aniso_label
_atom_site_aniso_U_11
_atom_site_aniso_U_22
_atom_site_aniso_U_33
_atom_site_aniso_U_23
_atom_site_aniso_U_13
_atom_site_aniso_U_12
Li1 0.0217(15) 0.0269(16) 0.0233(16) -0.0007(13) 0.0083(12) -0.0010(12)
Li2 0.0387(18) 0.0213(16) 0.0244(17) -0.0030(13) 0.0017(14) -0.0009(14)
O1 0.0235(7) 0.0255(7) 0.0391(8) -0.0073(6) 0.0093(6) -0.0025(6)
O2 0.0432(8) 0.0279(7) 0.0304(8) -0.0030(6) 0.0171(6) 0.0062(6)
O3 0.0357(8) 0.0306(8) 0.0330(8) -0.0112(6) 0.0058(6) -0.0075(6)
N1 0.0195(7) 0.0192(7) 0.0160(7) -0.0002(6) 0.0064(6) 0.0024(6)
N2 0.0205(7) 0.0229(7) 0.0140(7) 0.0003(6) 0.0045(6) 0.0027(6)
C1 0.0375(12) 0.0678(17) 0.0362(12) 0.0004(12) 0.0214(10) 0.0012(11)
C2 0.0295(10) 0.0356(11) 0.0238(10) 0.0032(8) 0.0121(8) -0.0018(9)
C3 0.0438(13) 0.0471(15) 0.0486(15) -0.0077(11) 0.0179(11) -0.0177(11)
C4 0.0446(13) 0.0536(16) 0.0537(15) -0.0005(12) 0.0310(12) 0.0057(11)
C5 0.0225(9) 0.0422(12) 0.0238(10) -0.0002(9) 0.0068(8) -0.0010(9)
C6 0.0366(12) 0.0474(14) 0.0438(14) 0.0017(11) 0.0157(10) -0.0086(10)
C7 0.0259(9) 0.0178(8) 0.0167(9) -0.0009(7) 0.0055(7) 0.0013(7)
C8 0.0238(9) 0.0265(10) 0.0222(10) -0.0003(8) 0.0061(8) -0.0001(8)
C9 0.0239(9) 0.0390(11) 0.0228(10) -0.0012(8) 0.0010(8) 0.0015(8)
C10 0.0405(11) 0.0449(13) 0.0154(9) 0.0001(9) 0.0017(8) 0.0045(10)
C11 0.0393(11) 0.0361(11) 0.0168(9) 0.0018(8) 0.0119(8) 0.0029(9)
C12 0.0286(9) 0.0205(9) 0.0191(9) 0.0008(7) 0.0094(7) 0.0018(7)
C13 0.0323(13) 0.078(2) 0.087(2) -0.0162(18) 0.0151(13) 0.0174(13)
C14 0.0223(9) 0.0337(11) 0.0433(12) 0.0120(10) 0.0121(9) 0.0016(8)
C15 0.0357(12) 0.0504(15) 0.0488(15) 0.0017(12) 0.0110(11) -0.0045(11)
C16 0.0273(10) 0.0419(13) 0.0298(11) -0.0021(9) 0.0050(8) -0.0046(9)
C17 0.0218(9) 0.0371(11) 0.0195(9) 0.0022(8) 0.0045(7) 0.0042(8)
C18 0.0255(10) 0.0542(14) 0.0348(12) 0.0055(11) 0.0080(9) 0.0113(10)
C19 0.0243(9) 0.0184(8) 0.0191(9) -0.0006(7) 0.0105(7) 0.0044(7)
C20 0.0266(10) 0.0221(9) 0.0297(10) 0.0027(8) 0.0134(8) 0.0042(7)
C21 0.0366(11) 0.0312(11) 0.0396(12) 0.0082(9) 0.0240(9) 0.0039(9)
C22 0.0477(13) 0.0352(12) 0.0275(11) 0.0128(9) 0.0192(10) 0.0097(10)
C23 0.0350(11) 0.0335(11) 0.0229(10) 0.0082(8) 0.0075(8) 0.0111(9)
C24 0.0254(9) 0.0254(9) 0.0181(9) -0.0003(7) 0.0086(7) 0.0049(8)
C25 0.0143(7) 0.0204(8) 0.0191(9) -0.0008(7) 0.0049(6) -0.0006(6)
C26 0.0266(9) 0.0246(9) 0.0161(9) 0.0003(7) 0.0063(7) 0.0040(8)
C27 0.0362(10) 0.0270(10) 0.0223(10) -0.0045(8) 0.0106(8) 0.0054(8)
C28 0.0345(10) 0.0208(9) 0.0299(11) 0.0004(8) 0.0104(8) 0.0074(8)
C29 0.0269(9) 0.0227(9) 0.0203(9) 0.0038(7) 0.0068(7) 0.0029(7)
C30 0.0157(8) 0.0222(9) 0.0169(9) -0.0012(7) 0.0049(6) 0.0000(7)
C31 0.0319(11) 0.0389(13) 0.0541(15) -0.0090(11) 0.0222(10) -0.0041(9)
C32 0.0304(11) 0.0387(13) 0.0496(15) -0.0051(10) 0.0138(10) -0.0069(9)
C33 0.0389(12) 0.0307(11) 0.0359(12) -0.0075(9) 0.0093(9) -0.0077(9)
C34 0.0335(11) 0.0256(10) 0.0399(12) -0.0056(9) 0.0099(9) 0.0003(8)
C35 0.0574(15) 0.0388(12) 0.0379(13) 0.0043(10) 0.0207(11) 0.0166(11)
C36 0.0510(14) 0.0334(13) 0.0577(16) -0.0066(12) 0.0104(12) 0.0132(11)
C37 0.084(2) 0.064(2) 0.0499(17) -0.0077(14) 0.0312(15) 0.0290(16)
C38 0.0489(13) 0.0434(13) 0.0345(12) -0.0040(10) 0.0216(10) 0.0041(11)
C39 0.0541(14) 0.0342(12) 0.0310(12) -0.0044(10) 0.0050(10) -0.0108(11)
C40 0.0362(11) 0.0323(12) 0.0423(13) -0.0089(10) 0.0087(10) -0.0103(9)
C41 0.0449(13) 0.0534(15) 0.0318(13) 0.0027(11) -0.0004(11) -0.0066(12)
C42 0.0594(15) 0.0377(12) 0.0371(13) -0.0122(10) 0.0252(11) -0.0169(11)

loop_
_atom_type_symbol
_atom_type_description
_atom_type_scat_dispersion_real
_atom_type_scat_dispersion_imag
_atom_type_scat_source
C C 0.0033 0.0016 'International Tables Vol C Tables 4.2.6.8 and 6.1.1.4'
H H 0.0000 0.0000 'International Tables Vol C Tables 4.2.6.8 and 6.1.1.4'
N N 0.0061 0.0033 'International Tables Vol C Tables 4.2.6.8 and 6.1.1.4'
O O 0.0106 0.0060 'International Tables Vol C Tables 4.2.6.8 and 6.1.1.4'
Li Li -0.0003 0.0001 'International Tables Vol C Tables 4.2.6.8 and 6.1.1.4'

loop_
_geom_angle_atom_site_label_1
_geom_angle_atom_site_label_2
_geom_angle_atom_site_label_3
_geom_angle
O1 Li1 O2 114.09(16)
O1 Li1 N2 122.92(17)
O2 Li1 N2 106.25(15)
O1 Li1 N1 128.91(17)
O2 Li1 N1 99.46(15)
N2 Li1 N1 78.65(12)
O1 Li1 Li2 175.3(2)
O2 Li1 Li2 67.88(13)
N2 Li1 Li2 52.64(11)
N1 Li1 Li2 53.49(12)
O1 Li1 C30 105.56(15)
O2 Li1 C30 137.69(16)
N2 Li1 C30 35.29(8)
N1 Li1 C30 63.91(10)
Li2 Li1 C30 71.52(13)
O1 Li1 C25 108.61(15)
O2 Li1 C25 132.66(16)
N2 Li1 C25 63.60(10)
N1 Li1 C25 34.82(8)
Li2 Li1 C25 71.19(13)
C30 Li1 C25 34.56(7)
O3 Li2 N2 121.89(18)
O3 Li2 N1 154.4(2)
N2 Li2 N1 82.72(13)
O3 Li2 Li1 140.9(2)
N2 Li2 Li1 56.41(12)
N1 Li2 Li1 56.52(12)
O3 Li2 O2 95.62(15)
N2 Li2 O2 94.64(15)
N1 Li2 O2 88.57(13)
Li1 Li2 O2 49.71(11)
C31 O1 C34 109.61(15)
C31 O1 Li1 124.06(16)
C34 O1 Li1 125.85(15)
C35 O2 C38 107.94(16)
C35 O2 Li1 125.42(16)
C38 O2 Li1 124.63(16)
C35 O2 Li2 104.80(15)
C38 O2 Li2 120.14(14)
Li1 O2 Li2 62.41(12)
C42 O3 C39 104.64(16)
C42 O3 Li2 121.66(17)
C39 O3 Li2 133.07(18)
C30 N2 C7 118.64(14)
C30 N2 Li2 109.78(15)
C7 N2 Li2 116.18(15)
C30 N2 Li1 85.12(13)
C7 N2 Li1 146.66(15)
Li2 N2 Li1 70.96(14)
C25 N1 C19 115.50(14)
C25 N1 Li2 108.34(14)
C19 N1 Li2 125.91(15)
C25 N1 Li1 85.90(13)
C19 N1 Li1 140.38(14)
Li2 N1 Li1 69.99(14)
C12 C2 C1 114.59(17)
C12 C2 C3 108.87(18)
C1 C2 C3 110.5(2)
C6 C5 C8 112.46(18)
C6 C5 C4 110.04(18)
C8 C5 C4 111.18(19)
N2 C7 C12 120.23(16)
N2 C7 C8 121.28(16)
C12 C7 C8 118.15(16)
C9 C8 C7 119.36(18)
C9 C8 C5 117.89(16)
C7 C8 C5 122.73(16)
C10 C9 C8 122.01(18)
C9 C10 C11 119.12(19)
C10 C11 C12 121.28(19)
C11 C12 C7 119.95(17)
C11 C12 C2 120.12(17)
C7 C12 C2 119.88(16)
C20 C14 C15 111.17(18)
C20 C14 C13 111.7(2)
C15 C14 C13 110.2(2)
C24 C17 C16 109.99(16)
C24 C17 C18 114.38(18)
C16 C17 C18 109.71(17)
N1 C19 C20 120.17(16)
N1 C19 C24 121.47(16)
C20 C19 C24 118.32(16)
C21 C20 C19 119.83(17)
C21 C20 C14 118.76(17)
C19 C20 C14 121.36(17)
C22 C21 C20 121.31(18)
C23 C22 C21 119.55(19)
C22 C23 C24 121.37(18)
C23 C24 C19 119.60(17)
C23 C24 C17 119.85(16)
C19 C24 C17 120.49(16)
N1 C25 C26 126.18(16)
N1 C25 C30 115.74(15)
C26 C25 C30 118.08(16)
N1 C25 Li1 59.27(11)
C26 C25 Li1 141.02(14)
C30 C25 Li1 71.65(12)
C25 C26 C27 121.73(17)
C28 C27 C26 120.02(18)
C27 C28 C29 119.27(18)
C30 C29 C28 122.12(17)
C29 C30 N2 125.60(16)
C29 C30 C25 118.65(16)
N2 C30 C25 115.72(15)
C29 C30 Li1 136.49(15)
N2 C30 Li1 59.60(11)
C25 C30 Li1 73.79(12)
O1 C31 C32 106.35(18)
C31 C32 C33 102.87(18)
C32 C33 C34 102.98(17)
O1 C34 C33 105.37(16)
O2 C35 C36 105.48(19)
C35 C36 C37 101.2(2)
C38 C37 C36 104.0(2)
O2 C38 C37 106.4(2)
O3 C39 C40 104.65(18)
C39 C40 C41 103.22(18)
C42 C41 C40 104.89(19)
O3 C42 C41 106.66(19)

loop_
_geom_bond_atom_site_label_1
_geom_bond_atom_site_label_2
_geom_bond_distance
Li1 O1 1.909(3)
Li1 O2 2.036(4)
Li1 N1 2.100(4)
Li1 N2 2.085(3)
Li1 Li2 2.366(5)
Li1 C30 2.408(3)
Li1 C25 2.436(3)
Li2 O3 1.939(3)
Li2 N1 2.023(4)
Li2 N2 1.989(4)
Li2 O2 2.473(4)
O1 C31 1.445(2)
O1 C34 1.455(2)
O2 C35 1.443(3)
O2 C38 1.451(3)
O3 C42 1.432(3)
O3 C39 1.441(3)
N1 C25 1.395(2)
N1 C19 1.418(2)
N2 C30 1.396(2)
N2 C7 1.408(2)
C1 C2 1.524(3)
C2 C12 1.522(3)
C2 C3 1.531(3)
C4 C5 1.531(3)
C5 C6 1.522(3)
C5 C8 1.526(3)
C7 C12 1.416(3)
C7 C8 1.426(3)
C8 C9 1.393(3)
C9 C10 1.378(3)
C10 C11 1.381(3)
C11 C12 1.399(3)
C13 C14 1.523(3)
C14 C20 1.523(3)
C14 C15 1.523(3)
C16 C17 1.531(3)
C17 C24 1.519(3)
C17 C18 1.533(3)
C19 C20 1.419(3)
C19 C24 1.419(3)
C20 C21 1.391(3)
C21 C22 1.381(3)
C22 C23 1.376(3)
C23 C24 1.398(3)
C25 C26 1.399(3)
C25 C30 1.439(2)
C26 C27 1.400(3)
C27 C28 1.384(3)
C28 C29 1.397(3)
C29 C30 1.394(3)
C31 C32 1.496(3)
C32 C33 1.518(3)
C33 C34 1.520(3)
C35 C36 1.496(3)
C36 C37 1.521(5)
C37 C38 1.515(4)
C39 C40 1.506(3)
C40 C41 1.525(4)
C41 C42 1.505(3)
